data_7111949
loop_
_publ_author_name
'Sandeep More'
'Sunil Choudhary'
'Alexander Higelin'
'Ingo Krossing'
'Manuel Melle-Franco'
'Aurelio Mateo-Alonso'

_publ_section_title
;
 Twisted pyrene-fused azaacenes
;
_journal_name_full Chem.Commun.
_journal_page_first 1976
_journal_paper_doi 10.1039/c3cc48742c
_journal_volume 50
_journal_year 2014
_chemical_formula_moiety 'C94 H134 N4 Si6, 2(C H Cl3)'
_chemical_formula_sum 'C96 H136 Cl6 N4 Si6'
_chemical_formula_weight 1727.6
_chemical_name_systematic
;
 ? 
;
_space_group_crystal_system monoclinic
_space_group_IT_number 14
_space_group_name_Hall '-P 2yn'
_space_group_name_H-M_alt 'P 1 21/n 1'
_symmetry_space_group_name_Hall '-P 2yn'
_symmetry_space_group_name_H-M 'P 1 21/n 1'
_atom_sites_solution_hydrogens geom
_atom_sites_solution_primary direct
_atom_sites_solution_secondary difmap
_audit_creation_date 2012-03-01
_audit_creation_method
;
  Olex2 1.1
  (compiled 2011.11.01 svn.r2039, GUI svn.r3906)
;
_cell_angle_alpha 90.00
_cell_angle_beta 105.335(4)
_cell_angle_gamma 90.00
_cell_formula_units_Z 2
_cell_length_a 17.7982(12)
_cell_length_b 14.7823(10)
_cell_length_c 19.3641(14)
_cell_measurement_reflns_used 9783
_cell_measurement_temperature 100
_cell_measurement_theta_max 28.998
_cell_measurement_theta_min 2.373
_cell_volume 4913.3(6)
_computing_data_reduction 'SAINT v7.68A (Bruker, 2009)'
_computing_molecular_graphics
;
O. V. Dolomanov, L. J. Bourhis, R. J. Gildea, J. A. K. Howard and H. Puschmann,
OLEX2: a complete structure solution, refinement and analysis program.
J. Appl. Cryst. (2009). 42, 339-341.
;
_computing_publication_material
;
O. V. Dolomanov, L. J. Bourhis, R. J. Gildea, J. A. K. Howard and H. Puschmann,
OLEX2: a complete structure solution, refinement and analysis program.
J. Appl. Cryst. (2009). 42, 339-341.
;
_computing_structure_refinement
;
XL, G.M. Sheldrick, Acta Cryst.
(2008). A64, 112-122
;
_computing_structure_solution
;
olex2.solve (L.J. Bourhis, O.V. Dolomanov, R.J. Gildea, J.A.K. Howard,
H. Puschmann, in preparation, 2011)
;
_diffrn_ambient_temperature 100.0
_diffrn_detector_area_resol_mean 8
_diffrn_measured_fraction_theta_full 0.999
_diffrn_measured_fraction_theta_max 0.999
_diffrn_measurement_device_type 'Bruker SMART APEX-II CCD area detector'
_diffrn_measurement_method '\w and \f scans'
_diffrn_radiation_monochromator 'double mirrors'
_diffrn_radiation_type MoK\a
_diffrn_radiation_wavelength 0.71073
_diffrn_reflns_av_R_equivalents 0.0587
_diffrn_reflns_av_unetI/netI 0.0271
_diffrn_reflns_limit_h_max 19
_diffrn_reflns_limit_h_min -20
_diffrn_reflns_limit_k_max 17
_diffrn_reflns_limit_k_min -17
_diffrn_reflns_limit_l_max 22
_diffrn_reflns_limit_l_min -20
_diffrn_reflns_number 83646
_diffrn_reflns_theta_full 24.72
_diffrn_reflns_theta_max 24.72
_diffrn_reflns_theta_min 1.82
_diffrn_source 'ImuS microsource'
_diffrn_source_current 0.6
_diffrn_source_power 0.03
_diffrn_source_target Mo
_diffrn_source_voltage 50.0
_exptl_absorpt_coefficient_mu 0.293
_exptl_absorpt_correction_T_max 0.7461
_exptl_absorpt_correction_T_min 0.7190
_exptl_absorpt_correction_type multi-scan
_exptl_absorpt_process_details
;
SADABS-2008/1 (Bruker,2008) was used for absorption correction.
R(int) was 0.1315 before and 0.0475 after correction.
The Ratio of minimum to maximum transmission is 0.9637.
The \l/2 correction factor is 0.0015.
;
_exptl_crystal_colour 'clear light yellow'
_exptl_crystal_colour_lustre clear
_exptl_crystal_colour_modifier light
_exptl_crystal_colour_primary yellow
_exptl_crystal_density_diffrn 1.168
_exptl_crystal_density_method 'not measured'
_exptl_crystal_description plate
_exptl_crystal_F_000 1689
_exptl_crystal_preparation perfluoroetheroil
_exptl_crystal_size_max 0.2
_exptl_crystal_size_mid 0.2
_exptl_crystal_size_min 0.2
_refine_diff_density_max 1.281
_refine_diff_density_min -0.891
_refine_diff_density_rms 0.084
_refine_ls_extinction_method none
_refine_ls_goodness_of_fit_ref 1.050
_refine_ls_hydrogen_treatment constr
_refine_ls_matrix_type full
_refine_ls_number_parameters 523
_refine_ls_number_reflns 8382
_refine_ls_number_restraints 0
_refine_ls_restrained_S_all 1.050
_refine_ls_R_factor_all 0.0762
_refine_ls_R_factor_gt 0.0639
_refine_ls_shift/su_max 0.024
_refine_ls_shift/su_mean 0.002
_refine_ls_structure_factor_coef Fsqd
_refine_ls_weighting_details 'calc w=1/[\s^2^(Fo^2^)+(0.0961P)^2^+8.8878P] where P=(Fo^2^+2Fc^2^)/3'
_refine_ls_weighting_scheme calc
_refine_ls_wR_factor_gt 0.1738
_refine_ls_wR_factor_ref 0.1875
_reflns_number_gt 7027
_reflns_number_total 8382
_reflns_threshold_expression >2sigma(I)
_cod_data_source_file c3cc48742c.txt
_cod_data_source_block SPM-269
_cod_database_code 7111949

loop_
_space_group_symop_id
_space_group_symop_operation_xyz
1 'x, y, z'
2 '-x+1/2, y+1/2, -z+1/2'
3 '-x, -y, -z'
4 'x-1/2, -y-1/2, z-1/2'

loop_
_atom_site_label
_atom_site_type_symbol
_atom_site_fract_x
_atom_site_fract_y
_atom_site_fract_z
_atom_site_U_iso_or_equiv
_atom_site_adp_type
_atom_site_occupancy
_atom_site_symmetry_multiplicity
_atom_site_calc_flag
_atom_site_refinement_flags
Si1 Si 0.18643(5) 0.65902(6) 0.24903(5) 0.0239(2) Uani 1 1 d .
Si2 Si 0.08883(5) 0.75770(6) -0.11002(5) 0.0246(2) Uani 1 1 d .
Si3 Si 0.73021(5) 0.18213(6) 0.35355(5) 0.0283(2) Uani 1 1 d .
Cl1 Cl 0.12197(11) 0.33478(9) 0.43078(7) 0.0809(5) Uani 1 1 d .
Cl3 Cl 0.02410(7) 0.31115(10) 0.52546(10) 0.0821(5) Uani 1 1 d .
Cl2 Cl 0.12094(11) 0.47011(8) 0.53653(7) 0.0804(5) Uani 1 1 d .
N1 N 0.55101(13) 0.41017(16) 0.19583(13) 0.0215(5) Uani 1 1 d .
N2 N 0.41495(13) 0.51678(15) 0.16481(13) 0.0198(5) Uani 1 1 d .
C10 C 0.46415(16) 0.52614(18) -0.00823(16) 0.0197(6) Uani 1 1 d .
C8 C 0.52299(16) 0.44780(18) 0.13170(16) 0.0196(6) Uani 1 1 d .
C7 C 0.45310(15) 0.50084(18) 0.11582(16) 0.0197(6) Uani 1 1 d .
C9 C 0.42279(16) 0.53882(18) 0.04399(16) 0.0191(6) Uani 1 1 d .
C3 C 0.40551(16) 0.49807(19) 0.28557(16) 0.0225(6) Uani 1 1 d .
C28 C 0.60882(19) 0.32380(19) 0.33098(16) 0.0261(7) Uani 1 1 d .
C14 C 0.35296(16) 0.58763(19) 0.02684(16) 0.0201(6) Uani 1 1 d .
H14 H 0.3255 0.5966 0.0622 0.024 Uiso 1 1 calc R
C15 C 0.24883(17) 0.6685(2) -0.06030(17) 0.0244(7) Uani 1 1 d .
C4 C 0.51199(16) 0.42507(19) 0.24593(16) 0.0219(6) Uani 1 1 d .
C6 C 0.53918(17) 0.3847(2) 0.31567(17) 0.0254(7) Uani 1 1 d .
C12 C 0.36518(16) 0.61303(19) -0.09286(16) 0.0211(6) Uani 1 1 d .
H12 H 0.3458 0.6392 -0.1390 0.025 Uiso 1 1 calc R
C37 C 0.33710(18) 0.5549(2) 0.27225(16) 0.0231(6) Uani 1 1 d .
C2 C 0.43494(17) 0.4596(2) 0.35213(17) 0.0263(7) Uani 1 1 d .
H2 H 0.4102 0.4718 0.3890 0.032 Uiso 1 1 calc R
C5 C 0.44392(16) 0.48043(19) 0.23073(16) 0.0215(6) Uani 1 1 d .
C11 C 0.43494(16) 0.56497(18) -0.07712(16) 0.0194(6) Uani 1 1 d .
C17 C 0.11833(18) 0.5917(2) 0.17609(18) 0.0312(7) Uani 1 1 d .
H17 H 0.1082 0.5337 0.1987 0.037 Uiso 1 1 calc R
C13 C 0.32332(16) 0.62322(18) -0.04165(16) 0.0215(6) Uani 1 1 d .
C1 C 0.50028(18) 0.4030(2) 0.36678(17) 0.0272(7) Uani 1 1 d .
H1 H 0.5182 0.3767 0.4130 0.033 Uiso 1 1 calc R
C24 C 0.02634(18) 0.7229(2) -0.04979(17) 0.0296(7) Uani 1 1 d .
H24 H 0.0591 0.7301 0.0005 0.035 Uiso 1 1 calc R
C23 C 0.05120(19) 0.7223(3) -0.20661(18) 0.0338(8) Uani 1 1 d .
H23 H 0.0884 0.7485 -0.2319 0.041 Uiso 1 1 calc R
C27 C 0.6560(2) 0.2722(3) 0.3481(2) 0.0363(8) Uani 1 1 d .
C18 C 0.1531(2) 0.5650(3) 0.11408(19) 0.0377(8) Uani 1 1 d .
H18A H 0.1598 0.6193 0.0873 0.057 Uiso 1 1 calc R
H18B H 0.1178 0.5228 0.0821 0.057 Uiso 1 1 calc R
H18C H 0.2038 0.5359 0.1334 0.057 Uiso 1 1 calc R
C26 C -0.04594(19) 0.7827(3) -0.05710(19) 0.0391(9) Uani 1 1 d .
H26A H -0.0297 0.8459 -0.0476 0.059 Uiso 1 1 calc R
H26B H -0.0741 0.7630 -0.0226 0.059 Uiso 1 1 calc R
H26C H -0.0800 0.7775 -0.1058 0.059 Uiso 1 1 calc R
C21 C 0.10564(18) 0.8833(2) -0.10323(18) 0.0311(7) Uani 1 1 d .
H21 H 0.0538 0.9134 -0.1215 0.037 Uiso 1 1 calc R
C16 C 0.18555(18) 0.7036(2) -0.07735(17) 0.0264(7) Uani 1 1 d .
C29 C 0.74967(18) 0.1187(2) 0.44019(17) 0.0283(7) Uani 1 1 d .
H29 H 0.7889 0.0709 0.4385 0.034 Uiso 1 1 calc R
C36 C 0.28072(18) 0.5995(2) 0.26575(17) 0.0270(7) Uani 1 1 d .
C46 C 0.8932(2) 0.1762(3) 0.3653(2) 0.0444(9) Uani 1 1 d .
H46A H 0.9030 0.1623 0.4164 0.067 Uiso 1 1 calc R
H46B H 0.9386 0.2072 0.3568 0.067 Uiso 1 1 calc R
H46C H 0.8840 0.1199 0.3377 0.067 Uiso 1 1 calc R
C34 C -0.0280(2) 0.7648(3) -0.24218(19) 0.0409(9) Uani 1 1 d .
H34A H -0.0676 0.7395 -0.2209 0.061 Uiso 1 1 calc R
H34B H -0.0421 0.7517 -0.2936 0.061 Uiso 1 1 calc R
H34C H -0.0250 0.8305 -0.2348 0.061 Uiso 1 1 calc R
C25 C 0.0020(2) 0.6234(3) -0.0587(2) 0.0434(9) Uani 1 1 d .
H25A H -0.0323 0.6137 -0.1068 0.065 Uiso 1 1 calc R
H25B H -0.0258 0.6074 -0.0229 0.065 Uiso 1 1 calc R
H25C H 0.0484 0.5853 -0.0520 0.065 Uiso 1 1 calc R
C38 C 0.1546(2) 0.6568(3) 0.3340(2) 0.0432(9) Uani 1 1 d .
H38 H 0.2005 0.6762 0.3734 0.052 Uiso 1 1 calc R
C35 C 0.2559(2) 0.8299(3) 0.2878(2) 0.0445(9) Uani 1 1 d .
H35A H 0.2336 0.8289 0.3290 0.067 Uiso 1 1 calc R
H35B H 0.2619 0.8927 0.2740 0.067 Uiso 1 1 calc R
H35C H 0.3070 0.8003 0.3008 0.067 Uiso 1 1 calc R
C19 C 0.0389(2) 0.6369(3) 0.1472(2) 0.0469(10) Uani 1 1 d .
H19A H 0.0151 0.6476 0.1867 0.070 Uiso 1 1 calc R
H19B H 0.0051 0.5974 0.1116 0.070 Uiso 1 1 calc R
H19C H 0.0457 0.6948 0.1249 0.070 Uiso 1 1 calc R
C22 C 0.1576(2) 0.9156(3) -0.1497(2) 0.0435(9) Uani 1 1 d .
H22A H 0.2069 0.8821 -0.1368 0.065 Uiso 1 1 calc R
H22B H 0.1681 0.9804 -0.1418 0.065 Uiso 1 1 calc R
H22C H 0.1312 0.9050 -0.2002 0.065 Uiso 1 1 calc R
C30 C 0.8209(2) 0.2379(3) 0.3418(2) 0.0405(9) Uani 1 1 d .
H30 H 0.8122 0.2487 0.2893 0.049 Uiso 1 1 calc R
C32 C 0.7845(3) 0.1765(3) 0.5059(2) 0.0480(10) Uani 1 1 d .
H32A H 0.8346 0.2012 0.5028 0.072 Uiso 1 1 calc R
H32B H 0.7925 0.1392 0.5491 0.072 Uiso 1 1 calc R
H32C H 0.7488 0.2262 0.5082 0.072 Uiso 1 1 calc R
C33 C 0.6773(2) 0.0703(3) 0.4492(2) 0.0465(10) Uani 1 1 d .
H33A H 0.6382 0.1151 0.4535 0.070 Uiso 1 1 calc R
H33B H 0.6912 0.0329 0.4924 0.070 Uiso 1 1 calc R
H33C H 0.6559 0.0319 0.4074 0.070 Uiso 1 1 calc R
C20 C 0.1113(3) 0.3546(3) 0.5151(2) 0.0543(11) Uani 1 1 d .
H20 H 0.1545 0.3222 0.5498 0.065 Uiso 1 1 calc R
C41 C 0.20130(19) 0.7793(2) 0.22443(19) 0.0339(8) Uani 1 1 d .
H41 H 0.1494 0.8099 0.2138 0.041 Uiso 1 1 calc R
C43 C 0.1391(2) 0.9138(3) -0.0255(2) 0.0432(9) Uani 1 1 d .
H43A H 0.1033 0.8965 0.0029 0.065 Uiso 1 1 calc R
H43B H 0.1457 0.9796 -0.0240 0.065 Uiso 1 1 calc R
H43C H 0.1897 0.8847 -0.0057 0.065 Uiso 1 1 calc R
C47 C 0.7298(3) 0.0185(3) 0.2749(2) 0.0517(11) Uani 1 1 d .
H47A H 0.7819 0.0351 0.2712 0.078 Uiso 1 1 calc R
H47B H 0.7035 -0.0179 0.2332 0.078 Uiso 1 1 calc R
H47C H 0.7344 -0.0168 0.3187 0.078 Uiso 1 1 calc R
C48 C 0.6822(3) 0.1050(3) 0.2774(2) 0.0638(14) Uani 1 1 d .
H48 H 0.6354 0.0821 0.2914 0.077 Uiso 1 1 calc R
C45 C 0.8371(2) 0.3301(3) 0.3781(3) 0.0593(13) Uani 1 1 d .
H45A H 0.7920 0.3697 0.3603 0.089 Uiso 1 1 calc R
H45B H 0.8830 0.3571 0.3673 0.089 Uiso 1 1 calc R
H45C H 0.8469 0.3227 0.4300 0.089 Uiso 1 1 calc R
C42 C 0.2311(3) 0.7887(3) 0.1587(2) 0.0550(11) Uani 1 1 d .
H42A H 0.2784 0.7523 0.1646 0.083 Uiso 1 1 calc R
H42B H 0.2431 0.8524 0.1522 0.083 Uiso 1 1 calc R
H42C H 0.1912 0.7676 0.1166 0.083 Uiso 1 1 calc R
C40 C 0.0880(2) 0.7238(3) 0.3338(2) 0.0554(12) Uani 1 1 d .
H40A H 0.1042 0.7852 0.3253 0.083 Uiso 1 1 calc R
H40B H 0.0757 0.7215 0.3802 0.083 Uiso 1 1 calc R
H40C H 0.0417 0.7071 0.2958 0.083 Uiso 1 1 calc R
C44 C 0.0499(3) 0.6206(3) -0.2211(2) 0.0629(14) Uani 1 1 d .
H44A H 0.1019 0.5953 -0.2004 0.094 Uiso 1 1 calc R
H44B H 0.0345 0.6099 -0.2729 0.094 Uiso 1 1 calc R
H44C H 0.0125 0.5914 -0.1992 0.094 Uiso 1 1 calc R
C49 C 0.6493(4) 0.1493(5) 0.2098(3) 0.106(3) Uani 1 1 d .
H49A H 0.6165 0.1999 0.2169 0.159 Uiso 1 1 calc R
H49B H 0.6177 0.1060 0.1760 0.159 Uiso 1 1 calc R
H49C H 0.6914 0.1722 0.1906 0.159 Uiso 1 1 calc R
C39 C 0.1328(5) 0.5624(4) 0.3527(3) 0.095(2) Uani 1 1 d .
H39A H 0.0893 0.5398 0.3142 0.142 Uiso 1 1 calc R
H39B H 0.1172 0.5645 0.3976 0.142 Uiso 1 1 calc R
H39C H 0.1777 0.5221 0.3583 0.142 Uiso 1 1 calc R

loop_
_atom_site_aniso_label
_atom_site_aniso_U_11
_atom_site_aniso_U_22
_atom_site_aniso_U_33
_atom_site_aniso_U_23
_atom_site_aniso_U_13
_atom_site_aniso_U_12
Si1 0.0203(4) 0.0247(4) 0.0273(5) 0.0002(3) 0.0074(3) 0.0026(3)
Si2 0.0166(4) 0.0323(5) 0.0241(4) 0.0040(3) 0.0039(3) 0.0122(3)
Si3 0.0272(5) 0.0251(5) 0.0279(5) 0.0060(4) -0.0009(4) 0.0069(4)
Cl1 0.1462(14) 0.0540(7) 0.0499(7) -0.0041(5) 0.0389(8) -0.0013(8)
Cl3 0.0505(7) 0.0702(8) 0.1279(13) 0.0212(8) 0.0277(7) 0.0062(6)
Cl2 0.1501(14) 0.0386(6) 0.0584(7) -0.0017(5) 0.0378(8) -0.0039(7)
N1 0.0161(12) 0.0151(11) 0.0289(14) 0.0010(10) -0.0019(10) 0.0002(9)
N2 0.0143(11) 0.0158(12) 0.0253(13) -0.0008(10) -0.0017(10) -0.0006(9)
C10 0.0138(13) 0.0112(12) 0.0289(16) -0.0045(11) -0.0035(11) 0.0001(11)
C8 0.0125(13) 0.0125(13) 0.0291(16) -0.0010(11) -0.0029(11) -0.0005(10)
C7 0.0130(13) 0.0121(13) 0.0295(16) -0.0012(11) -0.0025(12) -0.0004(10)
C9 0.0138(13) 0.0118(13) 0.0277(15) -0.0028(11) -0.0013(11) 0.0000(10)
C3 0.0163(14) 0.0180(14) 0.0304(16) 0.0009(12) 0.0009(12) -0.0026(11)
C28 0.0357(18) 0.0139(14) 0.0188(15) 0.0105(12) -0.0099(13) -0.0031(14)
C14 0.0130(13) 0.0154(13) 0.0289(16) -0.0025(12) 0.0006(11) 0.0030(11)
C15 0.0199(15) 0.0242(15) 0.0273(16) 0.0018(12) 0.0032(12) 0.0052(12)
C4 0.0159(14) 0.0168(14) 0.0287(16) 0.0016(12) -0.0016(12) -0.0006(11)
C6 0.0194(15) 0.0187(14) 0.0322(17) 0.0035(13) -0.0035(13) -0.0005(12)
C12 0.0149(14) 0.0156(14) 0.0280(16) 0.0001(12) -0.0026(12) 0.0032(11)
C37 0.0248(16) 0.0206(15) 0.0240(15) -0.0014(12) 0.0066(12) -0.0064(13)
C2 0.0203(15) 0.0251(16) 0.0322(17) 0.0029(13) 0.0049(13) -0.0046(12)
C5 0.0170(14) 0.0141(13) 0.0298(16) -0.0002(12) -0.0002(12) -0.0037(11)
C11 0.0138(13) 0.0128(13) 0.0267(15) -0.0031(11) -0.0035(11) -0.0007(10)
C17 0.0218(16) 0.0356(18) 0.0355(18) -0.0028(15) 0.0062(14) -0.0009(14)
C13 0.0144(14) 0.0137(13) 0.0320(16) -0.0010(12) -0.0016(12) 0.0030(11)
C1 0.0243(16) 0.0241(16) 0.0291(17) 0.0060(13) -0.0003(13) -0.0033(13)
C24 0.0238(16) 0.0396(19) 0.0250(16) 0.0011(14) 0.0058(13) 0.0051(14)
C23 0.0251(17) 0.048(2) 0.0273(17) 0.0015(15) 0.0052(13) 0.0157(15)
C27 0.0311(19) 0.037(2) 0.037(2) -0.0022(16) 0.0032(15) -0.0065(17)
C18 0.0311(18) 0.046(2) 0.0328(19) -0.0095(16) 0.0030(15) 0.0039(16)
C26 0.0242(17) 0.062(2) 0.0330(19) -0.0051(17) 0.0111(14) 0.0072(16)
C21 0.0223(16) 0.0328(18) 0.0376(19) 0.0068(14) 0.0070(14) 0.0111(13)
C16 0.0221(16) 0.0304(16) 0.0255(16) 0.0036(13) 0.0044(12) 0.0078(13)
C29 0.0217(15) 0.0290(17) 0.0327(17) 0.0091(14) 0.0045(13) 0.0047(13)
C36 0.0263(17) 0.0265(16) 0.0258(16) 0.0000(13) 0.0025(13) -0.0017(14)
C46 0.036(2) 0.050(2) 0.048(2) 0.0165(18) 0.0144(17) 0.0131(17)
C34 0.0282(18) 0.059(2) 0.0315(19) 0.0032(17) 0.0001(15) 0.0170(17)
C25 0.039(2) 0.047(2) 0.044(2) 0.0024(18) 0.0107(17) -0.0010(17)
C38 0.052(2) 0.047(2) 0.035(2) -0.0040(17) 0.0190(17) -0.0003(18)
C35 0.038(2) 0.0326(19) 0.059(3) -0.0056(17) 0.0061(18) -0.0040(16)
C19 0.0218(17) 0.074(3) 0.041(2) -0.014(2) 0.0026(15) 0.0085(18)
C22 0.034(2) 0.045(2) 0.053(2) 0.0147(18) 0.0149(17) 0.0079(17)
C30 0.0345(19) 0.043(2) 0.047(2) 0.0253(17) 0.0166(16) 0.0136(16)
C32 0.056(2) 0.056(2) 0.0297(19) 0.0018(17) 0.0060(17) 0.000(2)
C33 0.0315(19) 0.048(2) 0.063(3) 0.017(2) 0.0183(18) 0.0013(17)
C20 0.069(3) 0.042(2) 0.051(3) -0.0008(19) 0.014(2) 0.002(2)
C41 0.0251(17) 0.0278(17) 0.045(2) 0.0053(15) 0.0017(15) 0.0020(13)
C43 0.045(2) 0.038(2) 0.046(2) -0.0054(17) 0.0102(18) 0.0023(17)
C47 0.075(3) 0.036(2) 0.037(2) -0.0044(17) 0.003(2) 0.003(2)
C48 0.080(3) 0.040(2) 0.046(2) -0.0077(19) -0.029(2) 0.016(2)
C45 0.035(2) 0.031(2) 0.111(4) 0.026(2) 0.018(2) 0.0023(16)
C42 0.064(3) 0.049(2) 0.046(2) 0.016(2) 0.004(2) -0.018(2)
C40 0.038(2) 0.082(3) 0.051(3) -0.021(2) 0.0217(19) 0.001(2)
C44 0.076(3) 0.063(3) 0.041(2) -0.011(2) -0.001(2) 0.033(2)
C49 0.119(5) 0.115(5) 0.056(3) -0.031(3) -0.024(3) 0.065(4)
C39 0.178(7) 0.062(3) 0.073(4) 0.015(3) 0.086(4) -0.007(4)

loop_
_atom_type_symbol
_atom_type_description
_atom_type_scat_dispersion_real
_atom_type_scat_dispersion_imag
_atom_type_scat_source
C C 0.0033 0.0016 'International Tables Vol C Tables 4.2.6.8 and 6.1.1.4'
H H 0.0000 0.0000 'International Tables Vol C Tables 4.2.6.8 and 6.1.1.4'
N N 0.0061 0.0033 'International Tables Vol C Tables 4.2.6.8 and 6.1.1.4'
Si Si 0.0817 0.0704 'International Tables Vol C Tables 4.2.6.8 and 6.1.1.4'
Cl Cl 0.1484 0.1585 'International Tables Vol C Tables 4.2.6.8 and 6.1.1.4'

loop_
_geom_angle_atom_site_label_1
_geom_angle_atom_site_label_2
_geom_angle_atom_site_label_3
_geom_angle
_geom_angle_site_symmetry_3
C36 Si1 C17 104.73(14) .
C36 Si1 C38 108.00(17) .
C36 Si1 C41 108.26(15) .
C38 Si1 C17 111.39(17) .
C38 Si1 C41 109.53(17) .
C41 Si1 C17 114.59(16) .
C24 Si2 C23 115.16(16) .
C21 Si2 C24 109.63(15) .
C21 Si2 C23 110.58(16) .
C16 Si2 C24 108.55(14) .
C16 Si2 C23 105.86(14) .
C16 Si2 C21 106.64(15) .
C27 Si3 C29 111.72(16) .
C27 Si3 C30 107.36(16) .
C27 Si3 C48 102.78(18) .
C29 Si3 C30 111.53(15) .
C29 Si3 C48 109.67(19) .
C30 Si3 C48 113.5(2) .
C8 N1 C4 117.7(2) .
C7 N2 C5 117.7(2) .
C9 C10 C10 120.5(3) 3_665
C9 C10 C11 119.3(2) .
C11 C10 C10 120.2(4) 3_665
N1 C8 C7 121.2(3) .
N1 C8 C11 118.9(2) 3_665
C7 C8 C11 119.8(3) 3_665
N2 C7 C8 121.6(3) .
N2 C7 C9 118.8(2) .
C8 C7 C9 119.6(3) .
C10 C9 C7 119.9(2) .
C14 C9 C10 119.8(3) .
C14 C9 C7 120.3(3) .
C2 C3 C37 120.0(3) .
C2 C3 C5 118.7(3) .
C5 C3 C37 121.3(3) .
C27 C28 C6 170.7(4) .
C9 C14 H14 119.7 .
C13 C14 C9 120.6(3) .
C13 C14 H14 119.7 .
C16 C15 C13 177.7(3) .
N1 C4 C6 119.8(3) .
N1 C4 C5 121.0(3) .
C5 C4 C6 119.2(3) .
C4 C6 C28 119.4(3) .
C1 C6 C28 121.6(3) .
C1 C6 C4 119.0(3) .
C11 C12 H12 119.6 .
C11 C12 C13 120.8(3) .
C13 C12 H12 119.6 .
C36 C37 C3 175.5(3) .
C3 C2 H2 119.1 .
C3 C2 C1 121.7(3) .
C1 C2 H2 119.1 .
N2 C5 C3 119.3(3) .
N2 C5 C4 120.8(3) .
C4 C5 C3 119.9(3) .
C10 C11 C8 119.9(2) 3_665
C12 C11 C10 119.7(3) .
C12 C11 C8 120.4(3) 3_665
Si1 C17 H17 106.2 .
C18 C17 Si1 114.1(2) .
C18 C17 H17 106.2 .
C19 C17 Si1 113.1(2) .
C19 C17 H17 106.2 .
C19 C17 C18 110.5(3) .
C14 C13 C15 120.3(3) .
C14 C13 C12 119.7(3) .
C12 C13 C15 120.0(3) .
C6 C1 C2 121.4(3) .
C6 C1 H1 119.3 .
C2 C1 H1 119.3 .
Si2 C24 H24 106.7 .
C26 C24 Si2 113.7(2) .
C26 C24 H24 106.7 .
C25 C24 Si2 112.9(2) .
C25 C24 H24 106.7 .
C25 C24 C26 109.7(3) .
Si2 C23 H23 105.7 .
C34 C23 Si2 112.1(2) .
C34 C23 H23 105.7 .
C44 C23 Si2 116.0(3) .
C44 C23 H23 105.7 .
C44 C23 C34 110.7(3) .
C28 C27 Si3 166.5(3) .
C17 C18 H18A 109.5 .
C17 C18 H18B 109.5 .
C17 C18 H18C 109.5 .
H18A C18 H18B 109.5 .
H18A C18 H18C 109.5 .
H18B C18 H18C 109.5 .
C24 C26 H26A 109.5 .
C24 C26 H26B 109.5 .
C24 C26 H26C 109.5 .
H26A C26 H26B 109.5 .
H26A C26 H26C 109.5 .
H26B C26 H26C 109.5 .
Si2 C21 H21 107.4 .
C22 C21 Si2 112.2(3) .
C22 C21 H21 107.4 .
C22 C21 C43 110.3(3) .
C43 C21 Si2 111.9(2) .
C43 C21 H21 107.4 .
C15 C16 Si2 176.0(3) .
Si3 C29 H29 106.9 .
C32 C29 Si3 114.0(2) .
C32 C29 H29 106.9 .
C32 C29 C33 109.7(3) .
C33 C29 Si3 112.1(2) .
C33 C29 H29 106.9 .
C37 C36 Si1 173.5(3) .
H46A C46 H46B 109.5 .
H46A C46 H46C 109.5 .
H46B C46 H46C 109.5 .
C30 C46 H46A 109.5 .
C30 C46 H46B 109.5 .
C30 C46 H46C 109.5 .
C23 C34 H34A 109.5 .
C23 C34 H34B 109.5 .
C23 C34 H34C 109.5 .
H34A C34 H34B 109.5 .
H34A C34 H34C 109.5 .
H34B C34 H34C 109.5 .
C24 C25 H25A 109.5 .
C24 C25 H25B 109.5 .
C24 C25 H25C 109.5 .
H25A C25 H25B 109.5 .
H25A C25 H25C 109.5 .
H25B C25 H25C 109.5 .
Si1 C38 H38 106.8 .
C40 C38 Si1 113.4(3) .
C40 C38 H38 106.8 .
C39 C38 Si1 112.4(3) .
C39 C38 H38 106.8 .
C39 C38 C40 110.2(4) .
H35A C35 H35B 109.5 .
H35A C35 H35C 109.5 .
H35B C35 H35C 109.5 .
C41 C35 H35A 109.5 .
C41 C35 H35B 109.5 .
C41 C35 H35C 109.5 .
C17 C19 H19A 109.5 .
C17 C19 H19B 109.5 .
C17 C19 H19C 109.5 .
H19A C19 H19B 109.5 .
H19A C19 H19C 109.5 .
H19B C19 H19C 109.5 .
C21 C22 H22A 109.5 .
C21 C22 H22B 109.5 .
C21 C22 H22C 109.5 .
H22A C22 H22B 109.5 .
H22A C22 H22C 109.5 .
H22B C22 H22C 109.5 .
Si3 C30 H30 106.6 .
C46 C30 Si3 112.4(3) .
C46 C30 H30 106.6 .
C45 C30 Si3 113.7(3) .
C45 C30 C46 110.5(3) .
C45 C30 H30 106.6 .
C29 C32 H32A 109.5 .
C29 C32 H32B 109.5 .
C29 C32 H32C 109.5 .
H32A C32 H32B 109.5 .
H32A C32 H32C 109.5 .
H32B C32 H32C 109.5 .
C29 C33 H33A 109.5 .
C29 C33 H33B 109.5 .
C29 C33 H33C 109.5 .
H33A C33 H33B 109.5 .
H33A C33 H33C 109.5 .
H33B C33 H33C 109.5 .
Cl1 C20 Cl3 111.9(3) .
Cl1 C20 Cl2 111.2(3) .
Cl1 C20 H20 107.3 .
Cl3 C20 Cl2 111.5(3) .
Cl3 C20 H20 107.3 .
Cl2 C20 H20 107.3 .
Si1 C41 H41 107.3 .
C35 C41 Si1 111.0(2) .
C35 C41 H41 107.3 .
C42 C41 Si1 114.0(3) .
C42 C41 C35 109.8(3) .
C42 C41 H41 107.3 .
C21 C43 H43A 109.5 .
C21 C43 H43B 109.5 .
C21 C43 H43C 109.5 .
H43A C43 H43B 109.5 .
H43A C43 H43C 109.5 .
H43B C43 H43C 109.5 .
H47A C47 H47B 109.5 .
H47A C47 H47C 109.5 .
H47B C47 H47C 109.5 .
C48 C47 H47A 109.5 .
C48 C47 H47B 109.5 .
C48 C47 H47C 109.5 .
Si3 C48 H48 103.4 .
C47 C48 Si3 112.8(3) .
C47 C48 H48 103.4 .
C49 C48 Si3 115.3(4) .
C49 C48 C47 116.2(4) .
C49 C48 H48 103.4 .
C30 C45 H45A 109.5 .
C30 C45 H45B 109.5 .
C30 C45 H45C 109.5 .
H45A C45 H45B 109.5 .
H45A C45 H45C 109.5 .
H45B C45 H45C 109.5 .
C41 C42 H42A 109.5 .
C41 C42 H42B 109.5 .
C41 C42 H42C 109.5 .
H42A C42 H42B 109.5 .
H42A C42 H42C 109.5 .
H42B C42 H42C 109.5 .
C38 C40 H40A 109.5 .
C38 C40 H40B 109.5 .
C38 C40 H40C 109.5 .
H40A C40 H40B 109.5 .
H40A C40 H40C 109.5 .
H40B C40 H40C 109.5 .
C23 C44 H44A 109.5 .
C23 C44 H44B 109.5 .
C23 C44 H44C 109.5 .
H44A C44 H44B 109.5 .
H44A C44 H44C 109.5 .
H44B C44 H44C 109.5 .
C48 C49 H49A 109.5 .
C48 C49 H49B 109.5 .
C48 C49 H49C 109.5 .
H49A C49 H49B 109.5 .
H49A C49 H49C 109.5 .
H49B C49 H49C 109.5 .
C38 C39 H39A 109.5 .
C38 C39 H39B 109.5 .
C38 C39 H39C 109.5 .
H39A C39 H39B 109.5 .
H39A C39 H39C 109.5 .
H39B C39 H39C 109.5 .

loop_
_geom_bond_atom_site_label_1
_geom_bond_atom_site_label_2
_geom_bond_distance
_geom_bond_site_symmetry_2
Si1 C17 1.884(3) .
Si1 C36 1.846(3) .
Si1 C38 1.877(4) .
Si1 C41 1.877(3) .
Si2 C24 1.884(3) .
Si2 C23 1.886(3) .
Si2 C21 1.880(4) .
Si2 C16 1.851(3) .
Si3 C27 1.859(4) .
Si3 C29 1.873(3) .
Si3 C30 1.879(4) .
Si3 C48 1.880(4) .
Cl1 C20 1.719(5) .
Cl3 C20 1.738(5) .
Cl2 C20 1.755(4) .
N1 C8 1.331(4) .
N1 C4 1.352(4) .
N2 C7 1.326(4) .
N2 C5 1.355(4) .
C10 C10 1.453(5) 3_665
C10 C9 1.412(4) .
C10 C11 1.419(4) .
C8 C7 1.433(4) .
C8 C11 1.460(4) 3_665
C7 C9 1.464(4) .
C9 C14 1.399(4) .
C3 C37 1.445(4) .
C3 C2 1.379(4) .
C3 C5 1.431(4) .
C28 C6 1.496(4) .
C28 C27 1.118(5) .
C14 H14 0.9500 .
C14 C13 1.394(4) .
C15 C13 1.443(4) .
C15 C16 1.204(4) .
C4 C6 1.439(4) .
C4 C5 1.427(4) .
C6 C1 1.376(5) .
C12 H12 0.9500 .
C12 C11 1.393(4) .
C12 C13 1.397(4) .
C37 C36 1.179(4) .
C2 H2 0.9500 .
C2 C1 1.399(4) .
C11 C8 1.460(4) 3_665
C17 H17 1.0000 .
C17 C18 1.541(5) .
C17 C19 1.529(5) .
C1 H1 0.9500 .
C24 H24 1.0000 .
C24 C26 1.537(5) .
C24 C25 1.530(5) .
C23 H23 1.0000 .
C23 C34 1.531(4) .
C23 C44 1.529(6) .
C18 H18A 0.9800 .
C18 H18B 0.9800 .
C18 H18C 0.9800 .
C26 H26A 0.9800 .
C26 H26B 0.9800 .
C26 H26C 0.9800 .
C21 H21 1.0000 .
C21 C22 1.527(5) .
C21 C43 1.532(5) .
C29 H29 1.0000 .
C29 C32 1.522(5) .
C29 C33 1.523(5) .
C46 H46A 0.9800 .
C46 H46B 0.9800 .
C46 H46C 0.9800 .
C46 C30 1.546(5) .
C34 H34A 0.9800 .
C34 H34B 0.9800 .
C34 H34C 0.9800 .
C25 H25A 0.9800 .
C25 H25B 0.9800 .
C25 H25C 0.9800 .
C38 H38 1.0000 .
C38 C40 1.544(6) .
C38 C39 1.518(6) .
C35 H35A 0.9800 .
C35 H35B 0.9800 .
C35 H35C 0.9800 .
C35 C41 1.543(5) .
C19 H19A 0.9800 .
C19 H19B 0.9800 .
C19 H19C 0.9800 .
C22 H22A 0.9800 .
C22 H22B 0.9800 .
C22 H22C 0.9800 .
C30 H30 1.0000 .
C30 C45 1.525(6) .
C32 H32A 0.9800 .
C32 H32B 0.9800 .
C32 H32C 0.9800 .
C33 H33A 0.9800 .
C33 H33B 0.9800 .
C33 H33C 0.9800 .
C20 H20 1.0000 .
C41 H41 1.0000 .
C41 C42 1.509(6) .
C43 H43A 0.9800 .
C43 H43B 0.9800 .
C43 H43C 0.9800 .
C47 H47A 0.9800 .
C47 H47B 0.9800 .
C47 H47C 0.9800 .
C47 C48 1.542(6) .
C48 H48 1.0000 .
C48 C49 1.443(7) .
C45 H45A 0.9800 .
C45 H45B 0.9800 .
C45 H45C 0.9800 .
C42 H42A 0.9800 .
C42 H42B 0.9800 .
C42 H42C 0.9800 .
C40 H40A 0.9800 .
C40 H40B 0.9800 .
C40 H40C 0.9800 .
C44 H44A 0.9800 .
C44 H44B 0.9800 .
C44 H44C 0.9800 .
C49 H49A 0.9800 .
C49 H49B 0.9800 .
C49 H49C 0.9800 .
C39 H39A 0.9800 .
C39 H39B 0.9800 .
C39 H39C 0.9800 .
